data_7052554
loop_
_publ_author_name
'Yang, Xiaoping'
'Jones, Richard A.'
'Oye, Michael M.'
'Wiester, Michael'
'Lai, Rachel J.'

_publ_section_title
;
 Influence of metal--ligand ratio on benzimidazole based luminescent
 lanthanide complexes: 3-D network structures and chloride anion
 binding
;
_journal_issue 2
_journal_name_full 'New Journal of Chemistry'
_journal_page_first 310
_journal_paper_doi 10.1039/c0nj00518e
_journal_volume 35
_journal_year 2011
_chemical_formula_moiety 'C56 H44 Br4 Gd N8 O9, 4(C H4 O), 3(Cl)'
_chemical_formula_sum 'C60 H60 Br4 Cl3 Gd N8 O13'
_chemical_formula_weight 1684.40
_chemical_name_systematic
;
?
;
_space_group_IT_number 15
_symmetry_cell_setting monoclinic
_symmetry_space_group_name_Hall '-C 2yc'
_symmetry_space_group_name_H-M 'C 1 2/c 1'
_atom_sites_solution_hydrogens geom
_atom_sites_solution_primary direct
_atom_sites_solution_secondary difmap
_audit_creation_method SHELXL-97
_cell_angle_alpha 90.00
_cell_angle_beta 99.41(3)
_cell_angle_gamma 90.00
_cell_formula_units_Z 4
_cell_length_a 17.595(4)
_cell_length_b 22.565(5)
_cell_length_c 16.060(3)
_cell_measurement_reflns_used 6480
_cell_measurement_temperature 153(2)
_cell_measurement_theta_max 27.48
_cell_measurement_theta_min 2.91
_cell_volume 6291(2)
_computing_cell_refinement 'Collect software, Nonius B.V. 1998'
_computing_data_collection 'Collect software, Nonius B.V. 1998'
_computing_data_reduction
;
DENZO and Scalepack (Otwinoski and Minor, 1997)
;
_computing_molecular_graphics 'XL SHELXTL/PC, Siemens Analytical'
_computing_structure_refinement 'XL SHELXTL/PC, Siemens Analytical'
_computing_structure_solution
;

SIR97 - Altomare A., Burla M.C., Camalli M., Cascarano G.L., Giacovazzo C.,
Guagliardi A., Moliterni A.G.G., Polidori G.,Spagna R.
;
_diffrn_ambient_temperature 153(2)
_diffrn_measured_fraction_theta_full 0.996
_diffrn_measured_fraction_theta_max 0.996
_diffrn_measurement_device_type CCD
_diffrn_measurement_method \w-scans
_diffrn_radiation_monochromator graphite
_diffrn_radiation_source 'fine-focus sealed tube'
_diffrn_radiation_type MoK\a
_diffrn_radiation_wavelength 0.71073
_diffrn_reflns_av_R_equivalents 0.0324
_diffrn_reflns_av_sigmaI/netI 0.0524
_diffrn_reflns_limit_h_max 20
_diffrn_reflns_limit_h_min -20
_diffrn_reflns_limit_k_max 26
_diffrn_reflns_limit_k_min -26
_diffrn_reflns_limit_l_max 19
_diffrn_reflns_limit_l_min -19
_diffrn_reflns_number 10591
_diffrn_reflns_theta_full 25.00
_diffrn_reflns_theta_max 25.00
_diffrn_reflns_theta_min 2.95
_exptl_absorpt_coefficient_mu 3.792
_exptl_absorpt_correction_T_max 0.8044
_exptl_absorpt_correction_T_min 0.5821
_exptl_absorpt_correction_type gaussian
_exptl_absorpt_process_details
;
Absorption correction given as Gaussian
;
_exptl_crystal_colour Yellow
_exptl_crystal_density_diffrn 1.779
_exptl_crystal_density_method 'not measured'
_exptl_crystal_description Block
_exptl_crystal_F_000 3340
_exptl_crystal_size_max 0.16
_exptl_crystal_size_mid 0.10
_exptl_crystal_size_min 0.06
_refine_diff_density_max 0.736
_refine_diff_density_min -0.770
_refine_diff_density_rms 0.104
_refine_ls_extinction_method none
_refine_ls_goodness_of_fit_ref 1.018
_refine_ls_hydrogen_treatment constr
_refine_ls_matrix_type full
_refine_ls_number_parameters 403
_refine_ls_number_reflns 5508
_refine_ls_number_restraints 0
_refine_ls_restrained_S_all 1.018
_refine_ls_R_factor_all 0.0518
_refine_ls_R_factor_gt 0.0338
_refine_ls_shift/su_max 0.001
_refine_ls_shift/su_mean 0.000
_refine_ls_structure_factor_coef Fsqd
_refine_ls_weighting_details 'calc w=1/[\s^2^(Fo^2^)+(0.0323P)^2^+3.1390P] where P=(Fo^2^+2Fc^2^)/3'
_refine_ls_weighting_scheme calc
_refine_ls_wR_factor_gt 0.0733
_refine_ls_wR_factor_ref 0.0800
_reflns_number_gt 4377
_reflns_number_total 5508
_reflns_threshold_expression >2sigma(I)
_cod_data_source_file C0NJ00518E.TXT
_cod_data_source_block complex-9
_cod_depositor_comments
;
The following automatic conversions were performed:
'_symmetry_cell_setting' value 'Monoclinic' changed to 'monoclinic'
according to '/home/saulius/struct/CIF-dictionaries/cif_core.dic'
dictionary named 'cif_core.dic' version 2.4.1 from
2010-06-29.

'_exptl_absorpt_correction_type' value 'Gaussian' changed to
'gaussian' according to
'/home/saulius/struct/CIF-dictionaries/cif_core.dic' dictionary named
'cif_core.dic' version 2.4.1 from 2010-06-29.

Automatic conversion script
Id: cif_fix_enum 1555 2011-01-17 13:19:09Z saulius 
;
_cod_original_sg_symbol_H-M C2/c
_cod_database_code 7052554

loop_
_symmetry_equiv_pos_as_xyz
'x, y, z'
'-x, y, -z+1/2'
'x+1/2, y+1/2, z'
'-x+1/2, y+1/2, -z+1/2'
'-x, -y, -z'
'x, -y, z-1/2'
'-x+1/2, -y+1/2, -z'
'x+1/2, -y+1/2, z-1/2'

loop_
_atom_site_label
_atom_site_type_symbol
_atom_site_fract_x
_atom_site_fract_y
_atom_site_fract_z
_atom_site_U_iso_or_equiv
_atom_site_adp_type
_atom_site_occupancy
_atom_site_symmetry_multiplicity
_atom_site_calc_flag
_atom_site_refinement_flags
_atom_site_disorder_assembly
_atom_site_disorder_group
Gd1 Gd 0.0000 0.336382(13) 0.7500 0.01756(9) Uani 1 2 d SU . .
Br1 Br 0.40378(3) 0.29641(2) 0.67310(3) 0.03855(14) Uani 1 1 d U . .
Br1' Br 0.24500(3) 0.48913(2) 1.09794(3) 0.02999(13) Uani 1 1 d U . .
Cl1 Cl 0.0000 0.51795(7) 0.7500 0.0332(4) Uani 1 2 d SU . .
Cl2 Cl 0.03257(6) 0.12719(5) 0.96112(7) 0.0319(3) Uani 1 1 d U . .
N1 N 0.30383(19) 0.48842(15) 0.8473(2) 0.0240(8) Uani 1 1 d U . .
H1A H 0.3508 0.4773 0.8491 0.029 Uiso 1 1 calc R . .
N2 N 0.17771(19) 0.49012(15) 0.81646(19) 0.0213(8) Uani 1 1 d U . .
N1' N 0.34202(18) 0.29218(15) 0.93706(19) 0.0213(8) Uani 1 1 d U . .
H1'A H 0.3700 0.3171 0.9691 0.026 Uiso 1 1 calc R . .
N2' N 0.24132(18) 0.24716(15) 0.86754(19) 0.0198(8) Uani 1 1 d U . .
O1 O 0.10260(15) 0.29791(12) 0.66165(16) 0.0230(6) Uani 1 1 d U . .
O2 O 0.10505(14) 0.39573(12) 0.74512(16) 0.0189(6) Uani 1 1 d U . .
H2M H 0.0998 0.4362 0.7540 0.028 Uiso 1 1 calc R . .
O1' O 0.01619(15) 0.38493(12) 0.90008(16) 0.0230(6) Uani 1 1 d U . .
O2' O 0.10147(15) 0.30007(12) 0.85758(16) 0.0194(6) Uani 1 1 d U . .
H2N H 0.1153 0.2603 0.8611 0.029 Uiso 1 1 calc R . .
C1 C 0.0959(3) 0.2476(2) 0.6061(3) 0.0314(11) Uani 1 1 d U . .
H1B H 0.1152 0.2577 0.5554 0.047 Uiso 1 1 calc R . .
H1C H 0.0427 0.2363 0.5922 0.047 Uiso 1 1 calc R . .
H1D H 0.1252 0.2152 0.6336 0.047 Uiso 1 1 calc R . .
C2 C 0.1743(2) 0.32285(18) 0.6849(2) 0.0211(9) Uani 1 1 d U . .
C3 C 0.2417(2) 0.29976(19) 0.6675(2) 0.0226(10) Uani 1 1 d U . .
H3A H 0.2420 0.2648 0.6368 0.027 Uiso 1 1 calc R . .
C4 C 0.3102(2) 0.3297(2) 0.6969(3) 0.0251(10) Uani 1 1 d U . .
C5 C 0.3121(2) 0.38111(19) 0.7413(2) 0.0234(10) Uani 1 1 d U . .
H5A H 0.3587 0.4001 0.7601 0.028 Uiso 1 1 calc R . .
C6 C 0.2417(2) 0.40547(18) 0.7588(2) 0.0195(9) Uani 1 1 d U . .
C7 C 0.1718(2) 0.37647(17) 0.7307(2) 0.0189(9) Uani 1 1 d U . .
C8 C 0.2415(2) 0.45969(18) 0.8062(2) 0.0199(9) Uani 1 1 d U . .
C9 C 0.2806(2) 0.5386(2) 0.8860(2) 0.0253(10) Uani 1 1 d U . .
C10 C 0.3213(3) 0.5824(2) 0.9354(3) 0.0316(11) Uani 1 1 d U . .
H10B H 0.3748 0.5821 0.9480 0.038 Uiso 1 1 calc R . .
C11 C 0.2785(3) 0.6262(2) 0.9647(3) 0.0357(12) Uani 1 1 d U . .
H11B H 0.3038 0.6559 0.9985 0.043 Uiso 1 1 calc R . .
C12 C 0.1983(3) 0.6277(2) 0.9455(3) 0.0365(12) Uani 1 1 d U . .
H12A H 0.1718 0.6584 0.9665 0.044 Uiso 1 1 calc R . .
C13 C 0.1572(3) 0.58453(19) 0.8959(2) 0.0280(10) Uani 1 1 d U . .
H13B H 0.1037 0.5853 0.8832 0.034 Uiso 1 1 calc R . .
C14 C 0.2004(2) 0.53980(18) 0.8661(2) 0.0229(10) Uani 1 1 d U . .
C1' C -0.0342(2) 0.4268(2) 0.9312(3) 0.0288(10) Uani 1 1 d U . .
H1'B H -0.0143 0.4363 0.9889 0.043 Uiso 1 1 calc R . .
H1'C H -0.0847 0.4099 0.9276 0.043 Uiso 1 1 calc R . .
H1'D H -0.0371 0.4623 0.8977 0.043 Uiso 1 1 calc R . .
C2' C 0.0925(2) 0.38711(18) 0.9366(2) 0.0202(9) Uani 1 1 d U . .
C3' C 0.1243(2) 0.43054(18) 0.9910(2) 0.0210(9) Uani 1 1 d U . .
H3'A H 0.0942 0.4610 1.0070 0.025 Uiso 1 1 calc R . .
C4' C 0.2032(2) 0.42783(18) 1.0218(2) 0.0200(9) Uani 1 1 d U . .
C5' C 0.2488(2) 0.38435(18) 0.9989(2) 0.0201(9) Uani 1 1 d U . .
H5'A H 0.3014 0.3841 1.0194 0.024 Uiso 1 1 calc R . .
C6' C 0.2155(2) 0.33921(17) 0.9431(2) 0.0175(9) Uani 1 1 d U . .
C7' C 0.1358(2) 0.33934(18) 0.9104(2) 0.0172(9) Uani 1 1 d U . .
C8' C 0.2647(2) 0.29461(18) 0.9167(2) 0.0203(9) Uani 1 1 d U . .
C9' C 0.3696(2) 0.24384(18) 0.8990(2) 0.0213(9) Uani 1 1 d U . .
C10' C 0.4443(2) 0.2236(2) 0.8999(3) 0.0262(10) Uani 1 1 d U . .
H10A H 0.4867 0.2432 0.9297 0.031 Uiso 1 1 calc R . .
C11' C 0.4520(3) 0.1730(2) 0.8542(3) 0.0304(11) Uani 1 1 d U . .
H11A H 0.5012 0.1581 0.8531 0.036 Uiso 1 1 calc R . .
C12' C 0.3887(3) 0.1432(2) 0.8094(3) 0.0323(11) Uani 1 1 d U . .
H12B H 0.3966 0.1090 0.7796 0.039 Uiso 1 1 calc R . .
C13' C 0.3152(3) 0.16353(19) 0.8086(3) 0.0277(10) Uani 1 1 d U . .
H13A H 0.2729 0.1439 0.7786 0.033 Uiso 1 1 calc R . .
C14' C 0.3063(2) 0.21464(19) 0.8545(2) 0.0205(9) Uani 1 1 d U . .
C15 C 0.5259(3) 0.4699(3) 0.8726(4) 0.0553(15) Uani 1 1 d U . .
H15A H 0.5583 0.4685 0.9268 0.066 Uiso 1 1 calc R . .
H15C H 0.5225 0.5100 0.8522 0.066 Uiso 1 1 calc R . .
H15B H 0.5473 0.4452 0.8336 0.066 Uiso 1 1 calc R . .
O3 O 0.45245(18) 0.44959(17) 0.8800(2) 0.0551(10) Uani 1 1 d U . .
H3B H 0.4557 0.4166 0.9018 0.066 Uiso 1 1 calc R . .
C16 C 0.1097(3) 0.1084(2) 0.7579(3) 0.0381(12) Uani 1 1 d U . .
H16C H 0.0588 0.1061 0.7256 0.046 Uiso 1 1 calc R . .
H16B H 0.1203 0.0729 0.7908 0.046 Uiso 1 1 calc R . .
H16A H 0.1466 0.1124 0.7204 0.046 Uiso 1 1 calc R . .
O4 O 0.11460(16) 0.15856(13) 0.81276(17) 0.0296(7) Uani 1 1 d U . .
H4M H 0.0952 0.1504 0.8544 0.044 Uiso 1 1 calc R . .
O1W O 0.0000 0.23238(17) 0.7500 0.0247(9) Uani 1 2 d SU . .

loop_
_atom_site_aniso_label
_atom_site_aniso_U_11
_atom_site_aniso_U_22
_atom_site_aniso_U_33
_atom_site_aniso_U_23
_atom_site_aniso_U_13
_atom_site_aniso_U_12
Gd1 0.01118(15) 0.01977(16) 0.02129(16) 0.000 0.00131(11) 0.000
Br1 0.0212(3) 0.0533(3) 0.0426(3) -0.0013(2) 0.0094(2) 0.0125(2)
Br1' 0.0301(3) 0.0302(3) 0.0271(2) -0.00865(19) -0.00279(19) -0.0025(2)
Cl1 0.0179(8) 0.0264(9) 0.0546(10) 0.000 0.0042(7) 0.000
Cl2 0.0239(6) 0.0367(7) 0.0329(6) 0.0014(5) -0.0017(5) -0.0049(5)
N1 0.0134(18) 0.032(2) 0.0255(18) 0.0011(16) 0.0008(15) -0.0030(16)
N2 0.0220(19) 0.0231(19) 0.0191(17) -0.0009(15) 0.0041(14) 0.0004(16)
N1' 0.0161(18) 0.0251(19) 0.0216(17) -0.0019(15) 0.0003(14) -0.0005(15)
N2' 0.0189(18) 0.0196(18) 0.0209(17) -0.0008(15) 0.0037(14) 0.0008(15)
O1 0.0173(15) 0.0222(15) 0.0292(15) -0.0072(13) 0.0027(12) -0.0010(13)
O2 0.0149(15) 0.0155(14) 0.0264(14) -0.0004(12) 0.0039(12) 0.0028(12)
O1' 0.0142(15) 0.0282(16) 0.0267(15) -0.0070(13) 0.0031(12) 0.0045(13)
O2' 0.0167(15) 0.0155(14) 0.0250(14) -0.0005(12) 0.0000(12) 0.0032(12)
C1 0.037(3) 0.030(3) 0.029(2) -0.010(2) 0.009(2) -0.007(2)
C2 0.017(2) 0.026(2) 0.019(2) 0.0033(17) 0.0007(17) 0.0017(18)
C3 0.023(2) 0.025(2) 0.019(2) -0.0011(18) 0.0028(18) 0.0053(19)
C4 0.018(2) 0.034(3) 0.024(2) 0.002(2) 0.0053(18) 0.009(2)
C5 0.014(2) 0.032(2) 0.024(2) 0.0040(19) 0.0012(17) -0.0010(19)
C6 0.015(2) 0.024(2) 0.019(2) 0.0064(18) 0.0030(16) 0.0016(18)
C7 0.018(2) 0.019(2) 0.0192(19) 0.0046(17) 0.0013(17) 0.0031(18)
C8 0.018(2) 0.026(2) 0.0167(19) 0.0046(18) 0.0041(17) -0.0014(19)
C9 0.024(2) 0.031(3) 0.020(2) 0.0033(19) 0.0018(18) -0.007(2)
C10 0.030(3) 0.037(3) 0.026(2) -0.001(2) -0.001(2) -0.014(2)
C11 0.050(3) 0.030(3) 0.026(2) -0.004(2) 0.003(2) -0.017(2)
C12 0.050(3) 0.031(3) 0.031(2) -0.004(2) 0.012(2) -0.003(2)
C13 0.030(3) 0.029(2) 0.026(2) -0.002(2) 0.0053(19) -0.002(2)
C14 0.024(2) 0.025(2) 0.019(2) 0.0031(18) 0.0037(18) -0.0065(19)
C1' 0.019(2) 0.039(3) 0.029(2) -0.011(2) 0.0046(18) 0.009(2)
C2' 0.014(2) 0.027(2) 0.019(2) 0.0002(18) 0.0012(17) 0.0011(18)
C3' 0.020(2) 0.022(2) 0.022(2) 0.0003(18) 0.0038(17) 0.0037(18)
C4' 0.022(2) 0.021(2) 0.0159(19) -0.0018(17) 0.0006(17) -0.0064(19)
C5' 0.016(2) 0.026(2) 0.0180(19) 0.0002(18) 0.0004(17) -0.0014(19)
C6' 0.016(2) 0.019(2) 0.0183(19) 0.0010(17) 0.0061(16) 0.0018(18)
C7' 0.018(2) 0.020(2) 0.0143(18) 0.0031(17) 0.0024(16) 0.0014(18)
C8' 0.018(2) 0.028(2) 0.0147(19) 0.0023(18) 0.0012(16) -0.0019(19)
C9' 0.023(2) 0.025(2) 0.0156(19) 0.0012(18) 0.0005(17) 0.0018(19)
C10' 0.015(2) 0.037(3) 0.026(2) 0.003(2) 0.0020(18) 0.004(2)
C11' 0.024(2) 0.039(3) 0.029(2) 0.011(2) 0.009(2) 0.014(2)
C12' 0.034(3) 0.031(3) 0.033(2) 0.001(2) 0.009(2) 0.011(2)
C13' 0.028(2) 0.028(2) 0.027(2) 0.001(2) 0.0051(19) -0.001(2)
C14' 0.016(2) 0.029(2) 0.0176(19) 0.0046(18) 0.0040(17) 0.0047(19)
C15 0.041(3) 0.061(4) 0.062(3) 0.017(3) 0.002(3) -0.005(3)
O3 0.0256(19) 0.070(3) 0.066(2) 0.032(2) -0.0032(17) -0.0021(18)
C16 0.037(3) 0.039(3) 0.037(3) -0.002(2) 0.003(2) 0.008(2)
O4 0.0264(17) 0.0320(17) 0.0300(16) -0.0002(14) 0.0034(13) 0.0027(14)
O1W 0.019(2) 0.024(2) 0.029(2) 0.000 0.0000(17) 0.000

loop_
_atom_type_symbol
_atom_type_description
_atom_type_scat_dispersion_real
_atom_type_scat_dispersion_imag
_atom_type_scat_source
C C 0.0033 0.0016 'International Tables Vol C Tables 4.2.6.8 and 6.1.1.4'
H H 0.0000 0.0000 'International Tables Vol C Tables 4.2.6.8 and 6.1.1.4'
N N 0.0061 0.0033 'International Tables Vol C Tables 4.2.6.8 and 6.1.1.4'
O O 0.0106 0.0060 'International Tables Vol C Tables 4.2.6.8 and 6.1.1.4'
Cl Cl 0.1484 0.1585 'International Tables Vol C Tables 4.2.6.8 and 6.1.1.4'
Br Br -0.2901 2.4595 'International Tables Vol C Tables 4.2.6.8 and 6.1.1.4'
Gd Gd -0.1653 3.9035 'International Tables Vol C Tables 4.2.6.8 and 6.1.1.4'

loop_
_geom_angle_atom_site_label_1
_geom_angle_atom_site_label_2
_geom_angle_atom_site_label_3
_geom_angle
_geom_angle_site_symmetry_1
_geom_angle_site_symmetry_3
_geom_angle_publ_flag
O2 Gd1 O2 108.57(13) . 2_556 ?
O2 Gd1 O1W 125.72(6) . . ?
O2 Gd1 O1W 125.71(6) 2_556 . ?
O2 Gd1 O2' 132.76(9) . 2_556 ?
O2 Gd1 O2' 73.57(9) 2_556 2_556 ?
O1W Gd1 O2' 70.17(6) . 2_556 ?
O2 Gd1 O2' 73.57(9) . . ?
O2 Gd1 O2' 132.76(9) 2_556 . ?
O1W Gd1 O2' 70.17(6) . . ?
O2' Gd1 O2' 140.34(13) 2_556 . ?
O2 Gd1 O1 147.38(9) . 2_556 ?
O2 Gd1 O1 62.91(9) 2_556 2_556 ?
O1W Gd1 O1 70.65(6) . 2_556 ?
O2' Gd1 O1 77.34(9) 2_556 2_556 ?
O2' Gd1 O1 89.68(8) . 2_556 ?
O2 Gd1 O1 62.91(9) . . ?
O2 Gd1 O1 147.38(9) 2_556 . ?
O1W Gd1 O1 70.65(6) . . ?
O2' Gd1 O1 89.68(8) 2_556 . ?
O2' Gd1 O1 77.34(9) . . ?
O1 Gd1 O1 141.30(12) 2_556 . ?
O2 Gd1 O1' 79.65(9) . . ?
O2 Gd1 O1' 72.03(9) 2_556 . ?
O1W Gd1 O1' 114.71(6) . . ?
O2' Gd1 O1' 139.12(8) 2_556 . ?
O2' Gd1 O1' 61.81(9) . . ?
O1 Gd1 O1' 67.74(9) 2_556 . ?
O1 Gd1 O1' 130.98(8) . . ?
O2 Gd1 O1' 72.03(9) . 2_556 ?
O2 Gd1 O1' 79.65(9) 2_556 2_556 ?
O1W Gd1 O1' 114.71(6) . 2_556 ?
O2' Gd1 O1' 61.81(9) 2_556 2_556 ?
O2' Gd1 O1' 139.12(8) . 2_556 ?
O1 Gd1 O1' 130.98(8) 2_556 2_556 ?
O1 Gd1 O1' 67.74(9) . 2_556 ?
O1' Gd1 O1' 130.57(12) . 2_556 ?
C8 N1 C9 109.6(3) . . ?
C8 N1 H1A 125.2 . . ?
C9 N1 H1A 125.2 . . ?
C8 N2 C14 108.2(3) . . ?
C8' N1' C9' 109.9(3) . . ?
C8' N1' H1'A 125.1 . . ?
C9' N1' H1'A 125.1 . . ?
C8' N2' C14' 108.9(3) . . ?
C2 O1 C1 118.1(3) . . ?
C2 O1 Gd1 113.6(2) . . ?
C1 O1 Gd1 127.1(2) . . ?
C7 O2 Gd1 124.3(2) . . ?
C7 O2 H2M 117.8 . . ?
Gd1 O2 H2M 117.8 . . ?
C2' O1' C1' 116.2(3) . . ?
C2' O1' Gd1 111.1(2) . . ?
C1' O1' Gd1 127.8(2) . . ?
C7' O2' Gd1 116.4(2) . . ?
C7' O2' H2N 121.8 . . ?
Gd1 O2' H2N 121.8 . . ?
O1 C1 H1B 109.5 . . ?
O1 C1 H1C 109.5 . . ?
H1B C1 H1C 109.5 . . ?
O1 C1 H1D 109.5 . . ?
H1B C1 H1D 109.5 . . ?
H1C C1 H1D 109.5 . . ?
C3 C2 O1 125.3(4) . . ?
C3 C2 C7 122.1(4) . . ?
O1 C2 C7 112.6(3) . . ?
C2 C3 C4 118.5(4) . . ?
C2 C3 H3A 120.7 . . ?
C4 C3 H3A 120.7 . . ?
C5 C4 C3 122.4(4) . . ?
C5 C4 Br1 119.6(3) . . ?
C3 C4 Br1 117.9(3) . . ?
C4 C5 C6 119.0(4) . . ?
C4 C5 H5A 120.5 . . ?
C6 C5 H5A 120.5 . . ?
C7 C6 C5 120.1(4) . . ?
C7 C6 C8 119.3(4) . . ?
C5 C6 C8 120.6(4) . . ?
O2 C7 C6 123.6(4) . . ?
O2 C7 C2 118.6(4) . . ?
C6 C7 C2 117.7(4) . . ?
N1 C8 N2 108.8(4) . . ?
N1 C8 C6 126.5(4) . . ?
N2 C8 C6 124.8(4) . . ?
N1 C9 C10 132.4(4) . . ?
N1 C9 C14 106.0(3) . . ?
C10 C9 C14 121.6(4) . . ?
C11 C10 C9 116.5(4) . . ?
C11 C10 H10B 121.7 . . ?
C9 C10 H10B 121.7 . . ?
C10 C11 C12 122.3(4) . . ?
C10 C11 H11B 118.8 . . ?
C12 C11 H11B 118.8 . . ?
C13 C12 C11 121.7(4) . . ?
C13 C12 H12A 119.2 . . ?
C11 C12 H12A 119.2 . . ?
C12 C13 C14 116.3(4) . . ?
C12 C13 H13B 121.9 . . ?
C14 C13 H13B 121.9 . . ?
C9 C14 C13 121.6(4) . . ?
C9 C14 N2 107.4(4) . . ?
C13 C14 N2 131.0(4) . . ?
O1' C1' H1'B 109.5 . . ?
O1' C1' H1'C 109.5 . . ?
H1'B C1' H1'C 109.5 . . ?
O1' C1' H1'D 109.5 . . ?
H1'B C1' H1'D 109.5 . . ?
H1'C C1' H1'D 109.5 . . ?
C3' C2' O1' 124.5(4) . . ?
C3' C2' C7' 123.2(4) . . ?
O1' C2' C7' 112.3(3) . . ?
C2' C3' C4' 118.2(4) . . ?
C2' C3' H3'A 120.9 . . ?
C4' C3' H3'A 120.9 . . ?
C5' C4' C3' 122.2(4) . . ?
C5' C4' Br1' 121.0(3) . . ?
C3' C4' Br1' 116.8(3) . . ?
C4' C5' C6' 119.3(4) . . ?
C4' C5' H5'A 120.4 . . ?
C6' C5' H5'A 120.4 . . ?
C7' C6' C5' 121.0(4) . . ?
C7' C6' C8' 120.0(4) . . ?
C5' C6' C8' 118.9(3) . . ?
O2' C7' C6' 124.4(4) . . ?
O2' C7' C2' 119.6(3) . . ?
C6' C7' C2' 116.0(3) . . ?
N1' C8' N2' 107.9(3) . . ?
N1' C8' C6' 126.2(4) . . ?
N2' C8' C6' 125.9(4) . . ?
N1' C9' C14' 107.0(3) . . ?
N1' C9' C10' 131.1(4) . . ?
C14' C9' C10' 121.9(4) . . ?
C11' C10' C9' 116.3(4) . . ?
C11' C10' H10A 121.8 . . ?
C9' C10' H10A 121.8 . . ?
C10' C11' C12' 122.3(4) . . ?
C10' C11' H11A 118.9 . . ?
C12' C11' H11A 118.9 . . ?
C13' C12' C11' 121.1(4) . . ?
C13' C12' H12B 119.4 . . ?
C11' C12' H12B 119.4 . . ?
C12' C13' C14' 117.3(4) . . ?
C12' C13' H13A 121.3 . . ?
C14' C13' H13A 121.3 . . ?
C9' C14' C13' 121.1(4) . . ?
C9' C14' N2' 106.3(3) . . ?
C13' C14' N2' 132.6(4) . . ?
O3 C15 H15A 109.5 . . ?
O3 C15 H15C 109.5 . . ?
H15A C15 H15C 109.5 . . ?
O3 C15 H15B 109.5 . . ?
H15A C15 H15B 109.5 . . ?
H15C C15 H15B 109.5 . . ?
C15 O3 H3B 109.5 . . ?
O4 C16 H16C 109.5 . . ?
O4 C16 H16B 109.5 . . ?
H16C C16 H16B 109.5 . . ?
O4 C16 H16A 109.5 . . ?
H16C C16 H16A 109.5 . . ?
H16B C16 H16A 109.5 . . ?
C16 O4 H4M 109.5 . . ?

loop_
_geom_bond_atom_site_label_1
_geom_bond_atom_site_label_2
_geom_bond_distance
_geom_bond_site_symmetry_2
_geom_bond_publ_flag
Gd1 O2 2.294(3) . ?
Gd1 O2 2.294(3) 2_556 ?
Gd1 O1W 2.347(4) . ?
Gd1 O2' 2.416(3) 2_556 ?
Gd1 O2' 2.416(3) . ?
Gd1 O1 2.620(3) 2_556 ?
Gd1 O1 2.620(3) . ?
Gd1 O1' 2.620(3) . ?
Gd1 O1' 2.620(3) 2_556 ?
Br1 C4 1.904(4) . ?
Br1' C4' 1.912(4) . ?
N1 C8 1.349(5) . ?
N1 C9 1.385(5) . ?
N1 H1A 0.8600 . ?
N2 C8 1.349(5) . ?
N2 C14 1.396(5) . ?
N1' C8' 1.348(5) . ?
N1' C9' 1.378(5) . ?
N1' H1'A 0.8600 . ?
N2' C8' 1.354(5) . ?
N2' C14' 1.403(5) . ?
O1 C2 1.376(5) . ?
O1 C1 1.437(5) . ?
O2 C7 1.308(5) . ?
O2 H2M 0.9300 . ?
O1' C2' 1.376(4) . ?
O1' C1' 1.440(5) . ?
O2' C7' 1.305(5) . ?
O2' H2N 0.9300 . ?
C1 H1B 0.9600 . ?
C1 H1C 0.9600 . ?
C1 H1D 0.9600 . ?
C2 C3 1.365(6) . ?
C2 C7 1.420(6) . ?
C3 C4 1.395(6) . ?
C3 H3A 0.9300 . ?
C4 C5 1.359(6) . ?
C5 C6 1.425(5) . ?
C5 H5A 0.9300 . ?
C6 C7 1.401(5) . ?
C6 C8 1.442(6) . ?
C9 C10 1.392(6) . ?
C9 C14 1.394(6) . ?
C10 C11 1.370(6) . ?
C10 H10B 0.9300 . ?
C11 C12 1.395(7) . ?
C11 H11B 0.9300 . ?
C12 C13 1.384(6) . ?
C12 H12A 0.9300 . ?
C13 C14 1.395(6) . ?
C13 H13B 0.9300 . ?
C1' H1'B 0.9600 . ?
C1' H1'C 0.9600 . ?
C1' H1'D 0.9600 . ?
C2' C3' 1.370(6) . ?
C2' C7' 1.423(6) . ?
C3' C4' 1.397(5) . ?
C3' H3'A 0.9300 . ?
C4' C5' 1.356(6) . ?
C5' C6' 1.418(5) . ?
C5' H5'A 0.9300 . ?
C6' C7' 1.414(5) . ?
C6' C8' 1.436(6) . ?
C9' C14' 1.387(6) . ?
C9' C10' 1.388(6) . ?
C10' C11' 1.376(6) . ?
C10' H10A 0.9300 . ?
C11' C12' 1.395(6) . ?
C11' H11A 0.9300 . ?
C12' C13' 1.372(6) . ?
C12' H12B 0.9300 . ?
C13' C14' 1.391(6) . ?
C13' H13A 0.9300 . ?
C15 O3 1.394(6) . ?
C15 H15A 0.9600 . ?
C15 H15C 0.9600 . ?
C15 H15B 0.9600 . ?
O3 H3B 0.8200 . ?
C16 O4 1.429(5) . ?
C16 H16C 0.9600 . ?
C16 H16B 0.9600 . ?
C16 H16A 0.9600 . ?
O4 H4M 0.8200 . ?
